data_4124275
loop_
_publ_author_name
'Tran, T. Thao'
'He, Jiangang'
'Rondinelli, James M.'
'Halasyamani, P. Shiv'

_publ_section_title
;
 RbMgCO3F: A New Beryllium-Free Deep-Ultraviolet Nonlinear Optical
 Material.
;
_journal_name_full 'Journal of the American Chemical Society'
_journal_page_first 150814134038006
_journal_paper_doi 10.1021/jacs.5b06519
_journal_year 2015
_chemical_formula_sum 'C F Mg O3 Rb'
_chemical_formula_weight 188.79
_chemical_name_systematic
;
 ?
;
_space_group_IT_number 189
_symmetry_cell_setting hexagonal
_symmetry_space_group_name_Hall 'P -6 -2'
_symmetry_space_group_name_H-M 'P -6 2 m'
_atom_sites_solution_hydrogens none
_atom_sites_solution_primary direct
_atom_sites_solution_secondary difmap
_audit_creation_method SHELXL-97
_cell_angle_alpha 90.00
_cell_angle_beta 90.00
_cell_angle_gamma 120.00
_cell_formula_units_Z 3
_cell_length_a 9.0160(3)
_cell_length_b 9.0160(3)
_cell_length_c 3.9403(2)
_cell_measurement_reflns_used 4664
_cell_measurement_temperature 293(2)
_cell_measurement_theta_max 37.76
_cell_measurement_theta_min 2.61
_cell_volume 277.388(19)
_computing_cell_refinement 'SAINT v7.60A (Bruker-Nonius, 2013)'
_computing_data_collection 'APEX2 v2013.4-1 (Bruker-Nonius, 2013)'
_computing_data_reduction 'SAINT v7.60A (Bruker-Nonius, 2013)'
_computing_structure_refinement 'SHELXS v6.12 (G.M. Sheldrick, 1997)'
_computing_structure_solution 'SHELXS v6.12 (G.M. Sheldrick, 1997)'
_diffrn_ambient_temperature 293(2)
_diffrn_detector_area_resol_mean 4K
_diffrn_measured_fraction_theta_full 0.988
_diffrn_measured_fraction_theta_max 0.988
_diffrn_measurement_device_type 'Bruker DUO APEX II'
_diffrn_measurement_method CCD
_diffrn_radiation_monochromator graphite
_diffrn_radiation_source 'fine-focus sealed tube'
_diffrn_radiation_type MoK\a
_diffrn_radiation_wavelength 0.71073
_diffrn_reflns_av_R_equivalents 0.0152
_diffrn_reflns_av_sigmaI/netI 0.0239
_diffrn_reflns_limit_h_max 13
_diffrn_reflns_limit_h_min -15
_diffrn_reflns_limit_k_max 15
_diffrn_reflns_limit_k_min -15
_diffrn_reflns_limit_l_max 5
_diffrn_reflns_limit_l_min -6
_diffrn_reflns_number 4664
_diffrn_reflns_theta_full 37.76
_diffrn_reflns_theta_max 37.76
_diffrn_reflns_theta_min 2.61
_diffrn_standards_decay_% 0.0
_exptl_absorpt_coefficient_mu 13.438
_exptl_absorpt_correction_T_max 0.7369
_exptl_absorpt_correction_T_min 0.5758
_exptl_absorpt_correction_type empirical
_exptl_absorpt_process_details 'SAINT v7.60A'
_exptl_crystal_colour colorless
_exptl_crystal_density_diffrn 3.390
_exptl_crystal_density_method 'not measured'
_exptl_crystal_description block
_exptl_crystal_F_000 264
_exptl_crystal_size_max 0.10
_exptl_crystal_size_mid 0.08
_exptl_crystal_size_min 0.07
_refine_diff_density_max 0.314
_refine_diff_density_min -0.327
_refine_diff_density_rms 0.098
_refine_ls_abs_structure_details 'Flack H D (1983), Acta Cryst. A39, 876-881'
_refine_ls_abs_structure_Flack 0.022(5)
_refine_ls_extinction_coef 0.0110(12)
_refine_ls_extinction_expression Fc^*^=kFc[1+0.001xFc^2^\l^3^/sin(2\q)]^-1/4^
_refine_ls_extinction_method SHELXL
_refine_ls_goodness_of_fit_ref 1.027
_refine_ls_hydrogen_treatment none
_refine_ls_matrix_type full
_refine_ls_number_parameters 28
_refine_ls_number_reflns 572
_refine_ls_number_restraints 0
_refine_ls_restrained_S_all 1.027
_refine_ls_R_factor_all 0.0087
_refine_ls_R_factor_gt 0.0086
_refine_ls_shift/su_max 0.001
_refine_ls_shift/su_mean 0.000
_refine_ls_structure_factor_coef Fsqd
_refine_ls_weighting_details 'calc w=1/[\s^2^(Fo^2^)+(0.0000P)^2^+1.1475P] where P=(Fo^2^+2Fc^2^)/3'
_refine_ls_weighting_scheme calc
_refine_ls_wR_factor_gt 0.0199
_refine_ls_wR_factor_ref 0.0199
_reflns_number_gt 570
_reflns_number_total 572
_reflns_threshold_expression >2sigma(I)
_cod_data_source_file ja5b06519_si_002.cif
_cod_data_source_block T30
_cod_depositor_comments
;
The following automatic conversions were performed:

'_symmetry_cell_setting' value 'Hexagonal' changed to 'hexagonal'
according to
/usr/data/users/saulius/crontab/automatic-downloads/rss-feeds/ACS/lib/dictionaries/cif_core.dic
dictionary named 'cif_core.dic' version 2.4.2 from 2011-04-26.

'_exptl_absorpt_correction_type' value 'Empirical' changed to
'empirical' according to
/usr/data/users/saulius/crontab/automatic-downloads/rss-feeds/ACS/lib/dictionaries/cif_core.dic
dictionary named 'cif_core.dic' version 2.4.2 from 2011-04-26.

Automatic conversion script
Id: cif_fix_values 3271 2015-04-21 07:52:19Z andrius 
;
_cod_original_sg_symbol_H-M P-62m
_cod_database_code 4124275

loop_
_symmetry_equiv_pos_as_xyz
'x, y, z'
'-y, x-y, z'
'-x+y, -x, z'
'x, y, -z'
'-y, x-y, -z'
'-x+y, -x, -z'
'y, x, -z'
'x-y, -y, -z'
'-x, -x+y, -z'
'y, x, z'
'x-y, -y, z'
'-x, -x+y, z'

loop_
_atom_site_label
_atom_site_type_symbol
_atom_site_fract_x
_atom_site_fract_y
_atom_site_fract_z
_atom_site_U_iso_or_equiv
_atom_site_adp_type
_atom_site_occupancy
_atom_site_symmetry_multiplicity
_atom_site_calc_flag
_atom_site_refinement_flags
Rb Rb 0.0000 0.382538(17) 0.0000 0.01468(4) Uani 1 4 d S
Mg Mg 0.0000 0.71876(6) 0.5000 0.00873(9) Uani 1 4 d S
F F 0.27880(13) 0.27880(13) 0.0000 0.01667(18) Uani 1 4 d S
O1 O 0.20125(15) 0.68329(17) 0.5000 0.02465(18) Uani 1 2 d S
O2 O 0.0000 0.14244(12) 0.5000 0.01172(18) Uani 1 4 d S
C1 C 0.3333 0.6667 0.5000 0.0094(2) Uani 1 6 d S
C2 C 0.0000 0.0000 0.5000 0.0091(3) Uani 1 12 d S

loop_
_atom_site_aniso_label
_atom_site_aniso_U_11
_atom_site_aniso_U_22
_atom_site_aniso_U_33
_atom_site_aniso_U_23
_atom_site_aniso_U_13
_atom_site_aniso_U_12
Rb 0.01709(7) 0.01433(5) 0.01354(5) 0.000 0.000 0.00855(4)
Mg 0.0089(2) 0.00858(16) 0.0088(2) 0.000 0.000 0.00443(10)
F 0.0199(3) 0.0199(3) 0.0086(4) 0.000 0.000 0.0087(4)
O1 0.0181(4) 0.0365(5) 0.0299(4) 0.000 0.000 0.0215(4)
O2 0.0110(4) 0.0081(3) 0.0171(5) 0.000 0.000 0.0055(2)
C1 0.0090(4) 0.0090(4) 0.0101(6) 0.000 0.000 0.00452(18)
C2 0.0088(5) 0.0088(5) 0.0098(9) 0.000 0.000 0.0044(2)

loop_
_atom_type_symbol
_atom_type_description
_atom_type_scat_dispersion_real
_atom_type_scat_dispersion_imag
_atom_type_scat_source
C C 0.0033 0.0016 'International Tables Vol C Tables 4.2.6.8 and 6.1.1.4'
O O 0.0106 0.0060 'International Tables Vol C Tables 4.2.6.8 and 6.1.1.4'
F F 0.0171 0.0103 'International Tables Vol C Tables 4.2.6.8 and 6.1.1.4'
Mg Mg 0.0486 0.0363 'International Tables Vol C Tables 4.2.6.8 and 6.1.1.4'
Rb Rb -0.9393 2.9676 'International Tables Vol C Tables 4.2.6.8 and 6.1.1.4'

loop_
_geom_angle_atom_site_label_1
_geom_angle_atom_site_label_2
_geom_angle_atom_site_label_3
_geom_angle
_geom_angle_site_symmetry_1
_geom_angle_site_symmetry_3
O2 Rb O2 84.61(3) 1_554 .
O2 Rb F 137.695(15) 1_554 3_565
O2 Rb F 137.695(15) . 3_565
O2 Rb F 58.347(16) 1_554 2
O2 Rb F 58.347(16) . 2
F Rb F 135.20(2) 3_565 2
O2 Rb F 58.347(16) 1_554 .
O2 Rb F 58.347(16) . .
F Rb F 135.20(2) 3_565 .
F Rb F 89.60(4) 2 .
O2 Rb O1 149.137(17) 1_554 .
O2 Rb O1 90.15(2) . .
F Rb O1 54.397(16) 3_565 .
F Rb O1 140.383(17) 2 .
F Rb O1 93.20(2) . .
O2 Rb O1 90.15(2) 1_554 9
O2 Rb O1 149.137(17) . 9
F Rb O1 54.397(16) 3_565 9
F Rb O1 93.20(2) 2 9
F Rb O1 140.383(17) . 9
O1 Rb O1 108.79(3) . 9
O2 Rb O1 149.137(17) 1_554 9_556
O2 Rb O1 90.15(2) . 9_556
F Rb O1 54.397(16) 3_565 9_556
F Rb O1 93.20(2) 2 9_556
F Rb O1 140.383(17) . 9_556
O1 Rb O1 60.93(3) . 9_556
O1 Rb O1 78.94(3) 9 9_556
O2 Rb O1 90.15(2) 1_554 1_554
O2 Rb O1 149.137(17) . 1_554
F Rb O1 54.397(16) 3_565 1_554
F Rb O1 140.383(17) 2 1_554
F Rb O1 93.20(2) . 1_554
O1 Rb O1 78.94(3) . 1_554
O1 Rb O1 60.93(3) 9 1_554
O1 Rb O1 108.79(3) 9_556 1_554
O2 Rb O1 62.174(16) 1_554 7_455
O2 Rb O1 111.73(2) . 7_455
F Rb O1 93.742(17) 3_565 7_455
F Rb O1 53.40(2) 2 7_455
F Rb O1 120.24(2) . 7_455
O1 Rb O1 145.988(5) . 7_455
O1 Rb O1 41.15(3) 9 7_455
O1 Rb O1 92.15(2) 9_556 7_455
O1 Rb O1 92.203(3) 1_554 7_455
O2 Rb O1 111.73(2) 1_554 2_665
O2 Rb O1 62.175(16) . 2_665
F Rb O1 93.742(17) 3_565 2_665
F Rb O1 120.24(2) 2 2_665
F Rb O1 53.40(2) . 2_665
O1 Rb O1 41.15(3) . 2_665
O1 Rb O1 145.988(5) 9 2_665
O1 Rb O1 92.203(3) 9_556 2_665
O1 Rb O1 92.15(2) 1_554 2_665
O1 Rb O1 172.52(3) 7_455 2_665
O2 Rb O1 111.73(2) 1_554 7_456
O2 Rb O1 62.175(16) . 7_456
F Rb O1 93.742(17) 3_565 7_456
F Rb O1 53.40(2) 2 7_456
F Rb O1 120.24(2) . 7_456
O1 Rb O1 92.203(4) . 7_456
O1 Rb O1 92.15(2) 9 7_456
O1 Rb O1 41.15(3) 9_556 7_456
O1 Rb O1 145.988(5) 1_554 7_456
O1 Rb O1 76.89(3) 7_455 7_456
O1 Rb O1 102.61(3) 2_665 7_456
F Mg F 178.72(8) 3_566 3_565
F Mg O1 90.39(2) 3_566 9_556
F Mg O1 90.39(2) 3_565 9_556
F Mg O1 90.39(2) 3_566 .
F Mg O1 90.39(2) 3_565 .
O1 Mg O1 104.03(8) 9_556 .
F Mg O2 89.45(3) 3_566 3_565
F Mg O2 89.45(3) 3_565 3_565
O1 Mg O2 158.41(5) 9_556 3_565
O1 Mg O2 97.56(5) . 3_565
F Mg O2 89.45(3) 3_566 2_565
F Mg O2 89.45(3) 3_565 2_565
O1 Mg O2 97.56(5) 9_556 2_565
O1 Mg O2 158.41(5) . 2_565
O2 Mg O2 60.85(6) 3_565 2_565
F Mg C2 89.36(4) 3_566 1_565
F Mg C2 89.36(4) 3_565 1_565
O1 Mg C2 127.98(4) 9_556 1_565
O1 Mg C2 127.98(4) . 1_565
O2 Mg C2 30.43(3) 3_565 1_565
O2 Mg C2 30.43(3) 2_565 1_565
F Mg Rb 123.66(4) 3_566 .
F Mg Rb 57.62(4) 3_565 .
O1 Mg Rb 58.93(3) 9_556 .
O1 Mg Rb 58.93(3) . .
O2 Mg Rb 136.302(18) 3_565 .
O2 Mg Rb 136.302(18) 2_565 .
C2 Mg Rb 146.979(5) 1_565 .
F Mg Rb 57.62(4) 3_566 1_556
F Mg Rb 123.66(4) 3_565 1_556
O1 Mg Rb 58.93(3) 9_556 1_556
O1 Mg Rb 58.93(3) . 1_556
O2 Mg Rb 136.302(18) 3_565 1_556
O2 Mg Rb 136.302(18) 2_565 1_556
C2 Mg Rb 146.979(6) 1_565 1_556
Rb Mg Rb 66.042(11) . 1_556
F Mg Rb 57.356(10) 3_566 3_566
F Mg Rb 122.309(11) 3_565 3_566
O1 Mg Rb 141.05(2) 9_556 3_566
O1 Mg Rb 59.63(3) . 3_566
O2 Mg Rb 52.92(2) 3_565 3_566
O2 Mg Rb 102.81(3) 2_565 3_566
C2 Mg Rb 77.226(9) 1_565 3_566
Rb Mg Rb 118.556(9) . 3_566
Rb Mg Rb 83.844(5) 1_556 3_566
F Mg Rb 122.309(11) 3_566 2_565
F Mg Rb 57.356(10) 3_565 2_565
O1 Mg Rb 59.63(3) 9_556 2_565
O1 Mg Rb 141.05(2) . 2_565
O2 Mg Rb 102.81(3) 3_565 2_565
O2 Mg Rb 52.92(2) 2_565 2_565
C2 Mg Rb 77.226(9) 1_565 2_565
Rb Mg Rb 83.844(5) . 2_565
Rb Mg Rb 118.556(9) 1_556 2_565
Rb Mg Rb 154.452(17) 3_566 2_565
F Mg Rb 122.309(11) 3_566 3_565
F Mg Rb 57.356(9) 3_565 3_565
O1 Mg Rb 141.05(2) 9_556 3_565
O1 Mg Rb 59.63(3) . 3_565
O2 Mg Rb 52.92(2) 3_565 3_565
O2 Mg Rb 102.81(3) 2_565 3_565
C2 Mg Rb 77.226(9) 1_565 3_565
Rb Mg Rb 83.844(5) . 3_565
Rb Mg Rb 118.556(9) 1_556 3_565
Rb Mg Rb 64.957(4) 3_566 3_565
Rb Mg Rb 108.998(7) 2_565 3_565
Mg F Mg 178.72(8) 2_665 2_664
Mg F Rb 89.36(4) 2_665 2_665
Mg F Rb 89.36(4) 2_664 2_665
Mg F Rb 90.163(9) 2_665 .
Mg F Rb 90.163(9) 2_664 .
Rb F Rb 104.80(2) 2_665 .
Mg F Rb 90.163(9) 2_665 3
Mg F Rb 90.163(9) 2_664 3
Rb F Rb 104.80(2) 2_665 3
Rb F Rb 150.40(4) . 3
C1 O1 Mg 177.87(10) . .
C1 O1 Rb 94.01(5) . .
Mg O1 Rb 87.63(4) . .
C1 O1 Rb 94.01(5) . 1_556
Mg O1 Rb 87.63(4) . 1_556
Rb O1 Rb 78.94(3) . 1_556
C1 O1 Rb 90.84(5) . 3_566
Mg O1 Rb 87.49(3) . 3_566
Rb O1 Rb 175.02(3) . 3_566
Rb O1 Rb 101.873(4) 1_556 3_566
C1 O1 Rb 90.84(5) . 3_565
Mg O1 Rb 87.49(3) . 3_565
Rb O1 Rb 101.873(4) . 3_565
Rb O1 Rb 175.02(3) 1_556 3_565
Rb O1 Rb 76.89(3) 3_566 3_565
C2 O2 Mg 89.57(3) . 3_455
C2 O2 Mg 89.57(3) . 2_665
Mg O2 Mg 179.15(6) 3_455 2_665
C2 O2 Rb 137.695(15) . 1_556
Mg O2 Rb 90.32(2) 3_455 1_556
Mg O2 Rb 90.32(2) 2_665 1_556
C2 O2 Rb 137.695(15) . .
Mg O2 Rb 90.32(2) 3_455 .
Mg O2 Rb 90.32(2) 2_665 .
Rb O2 Rb 84.61(3) 1_556 .
O1 C1 O1 120.0 . 3_565
O1 C1 O1 120.0 . 2_665
O1 C1 O1 120.0 3_565 2_665
O1 C1 Rb 67.40(5) . 3_566
O1 C1 Rb 64.28(5) 3_565 3_566
O1 C1 Rb 144.914(4) 2_665 3_566
O1 C1 Rb 64.28(5) . .
O1 C1 Rb 144.914(4) 3_565 .
O1 C1 Rb 67.40(5) 2_665 .
Rb C1 Rb 131.666(1) 3_566 .
O1 C1 Rb 67.40(5) . 3_565
O1 C1 Rb 64.28(5) 3_565 3_565
O1 C1 Rb 144.914(4) 2_665 3_565
Rb C1 Rb 70.072(3) 3_566 3_565
Rb C1 Rb 90.323(2) . 3_565
O1 C1 Rb 64.28(5) . 1_556
O1 C1 Rb 144.914(4) 3_565 1_556
O1 C1 Rb 67.40(5) 2_665 1_556
Rb C1 Rb 90.323(2) 3_566 1_556
Rb C1 Rb 70.072(3) . 1_556
Rb C1 Rb 131.666(1) 3_565 1_556
O1 C1 Rb 144.914(4) . 2_666
O1 C1 Rb 67.40(5) 3_565 2_666
O1 C1 Rb 64.28(5) 2_665 2_666
Rb C1 Rb 90.323(2) 3_566 2_666
Rb C1 Rb 131.666(1) . 2_666
Rb C1 Rb 131.666(1) 3_565 2_666
Rb C1 Rb 90.323(2) 1_556 2_666
O1 C1 Rb 144.914(4) . 2_665
O1 C1 Rb 67.40(5) 3_565 2_665
O1 C1 Rb 64.28(5) 2_665 2_665
Rb C1 Rb 131.666(1) 3_566 2_665
Rb C1 Rb 90.323(2) . 2_665
Rb C1 Rb 90.323(2) 3_565 2_665
Rb C1 Rb 131.666(1) 1_556 2_665
Rb C1 Rb 70.072(3) 2_666 2_665
O2 C2 O2 120.0 2 .
O2 C2 O2 120.0 2 3
O2 C2 O2 120.0 . 3
O2 C2 Mg 180.00(9) 2 2_665
O2 C2 Mg 60.0 . 2_665
O2 C2 Mg 60.0 3 2_665
O2 C2 Mg 60.0 2 3_455
O2 C2 Mg 60.0 . 3_455
O2 C2 Mg 180.0 3 3_455
Mg C2 Mg 120.0 2_665 3_455
O2 C2 Mg 60.0 2 1_545
O2 C2 Mg 180.0 . 1_545
O2 C2 Mg 60.0 3 1_545
Mg C2 Mg 120.0 2_665 1_545
Mg C2 Mg 120.0 3_455 1_545

loop_
_geom_bond_atom_site_label_1
_geom_bond_atom_site_label_2
_geom_bond_distance
_geom_bond_site_symmetry_2
Rb O2 2.9271(8) 1_554
Rb O2 2.9271(8) .
Rb F 3.0533(12) 3_565
Rb F 3.0894(3) 2
Rb F 3.0894(3) .
Rb O1 3.0994(11) .
Rb O1 3.0994(11) 9
Rb O1 3.0994(11) 9_556
Rb O1 3.0994(11) 1_554
Rb O1 3.1685(11) 7_455
Rb O1 3.1685(11) 2_665
Rb O1 3.1685(11) 7_456
Mg F 1.97027(10) 3_566
Mg F 1.97027(10) 3_565
Mg O1 1.9937(9) 9_556
Mg O1 1.9937(9) .
Mg O2 2.1960(5) 3_565
Mg O2 2.1960(5) 2_565
Mg C2 2.5357(6) 1_565
Mg Rb 3.6153(5) 1_556
Mg Rb 3.66893(19) 3_566
Mg Rb 3.66893(19) 2_565
Mg Rb 3.66893(19) 3_565
F Mg 1.97027(10) 2_665
F Mg 1.97027(10) 2_664
F Rb 3.0533(12) 2_665
F Rb 3.0894(3) 3
O1 C1 1.2725(9) .
O1 Rb 3.0994(11) 1_556
O1 Rb 3.1685(11) 3_566
O1 Rb 3.1685(11) 3_565
O2 C2 1.2842(11) .
O2 Mg 2.1960(5) 3_455
O2 Mg 2.1960(5) 2_665
O2 Rb 2.9271(8) 1_556
C1 O1 1.2725(9) 3_565
C1 O1 1.2725(9) 2_665
C1 Rb 3.43177(10) 3_566
C1 Rb 3.43177(11) 3_565
C1 Rb 3.43177(11) 1_556
C1 Rb 3.43177(11) 2_666
C1 Rb 3.43177(11) 2_665
C2 O2 1.2842(11) 2
C2 O2 1.2842(11) 3
C2 Mg 2.5357(6) 2_665
C2 Mg 2.5357(6) 3_455
C2 Mg 2.5357(6) 1_545
